data_7044445
loop_
_publ_author_name
'Mon, Marta'
'Vallejo, Julia'
'Pas\'an, Jorge'
'Fabelo, Oscar'
'Train, Cyrille'
'Verdaguer, Michel'
'Ohkoshi, Shin-ichi'
'Tokoro, Hiroko'
'Nakagawa, Kosuke'
'Pardo, Emilio'

_publ_section_title
;
 A novel oxalate-based three-dimensional coordination polymer showing
 magnetic ordering and high proton conductivity
;
_journal_name_full 'Dalton Trans.'
_journal_paper_doi 10.1039/C7DT03415F
_journal_year 2017
_chemical_formula_sum 'C48 H42 Cr4 Mn2 N16 O49'
_chemical_formula_weight 1944.85
_chemical_name_systematic
;
 ?
;
_space_group_crystal_system hexagonal
_space_group_IT_number 179
_space_group_name_Hall 'P 65 2 (0 0 1)'
_space_group_name_H-M_alt 'P 65 2 2'
_symmetry_space_group_name_Hall 'P 65 2 (0 0 1)'
_symmetry_space_group_name_H-M 'P 65 2 2'
_atom_sites_solution_hydrogens geom
_audit_creation_method SHELXL-2014
_audit_update_record
;
2017-06-12 deposited with the CCDC.
2017-10-09 downloaded from the CCDC.
;
_cell_angle_alpha 90
_cell_angle_beta 90
_cell_angle_gamma 120
_cell_formula_units_Z 6
_cell_length_a 18.80530(10)
_cell_length_b 18.80530(10)
_cell_length_c 43.3432(4)
_cell_measurement_reflns_used 45362
_cell_measurement_temperature 45(2)
_cell_measurement_theta_max 25.6510
_cell_measurement_theta_min 1.4620
_cell_volume 13274.32(16)
_computing_cell_refinement 'CrysAlis PRO software program'
_computing_data_collection 'CrysAlis PRO software program'
_computing_data_reduction 'CrysAlis PRO software program'
_computing_molecular_graphics 'Mercury (McRae, 2006)'
_computing_publication_material 'WINGX (Farrugia, 1999)'
_computing_structure_refinement 'SHELXL-2014 (Sheldrick, 2014)'
_computing_structure_solution 'SHELXL-2014 (Sheldrick, 2014)'
_diffrn_ambient_temperature 45(2)
_diffrn_detector 'CCD plate'
_diffrn_detector_area_resol_mean 10.2930
_diffrn_detector_type Atlas
_diffrn_measured_fraction_theta_full 0.992
_diffrn_measured_fraction_theta_max 0.992
_diffrn_measurement_device 'four-circle diffractometer'
_diffrn_measurement_device_type 'Xcalibur, Atlas'
_diffrn_radiation_monochromator synchrotron
_diffrn_radiation_probe x-ray
_diffrn_radiation_type synchrotron
_diffrn_radiation_wavelength 0.66910
_diffrn_reflns_av_R_equivalents 0.0443
_diffrn_reflns_av_unetI/netI 0.0133
_diffrn_reflns_Laue_measured_fraction_full 0.992
_diffrn_reflns_Laue_measured_fraction_max 0.992
_diffrn_reflns_limit_h_max 21
_diffrn_reflns_limit_h_min -22
_diffrn_reflns_limit_k_max 22
_diffrn_reflns_limit_k_min -22
_diffrn_reflns_limit_l_max 52
_diffrn_reflns_limit_l_min -52
_diffrn_reflns_number 137416
_diffrn_reflns_point_group_measured_fraction_full 0.994
_diffrn_reflns_point_group_measured_fraction_max 0.994
_diffrn_reflns_theta_full 23.669
_diffrn_reflns_theta_max 23.766
_diffrn_reflns_theta_min 1.472
_diffrn_source synchrotron
_exptl_absorpt_coefficient_mu 0.718
_exptl_absorpt_correction_T_max 1.00000
_exptl_absorpt_correction_T_min 0.58988
_exptl_absorpt_correction_type multi-scan
_exptl_absorpt_process_details
;
CrysAlisPro, Agilent Technologies,
Version 1.171.37.33 (release 27-03-2014 CrysAlis171 .NET)
(compiled Mar 27 2014,17:12:48)
Empirical absorption correction using spherical harmonics,
 implemented in SCALE3 ABSPACK scaling algorithm.
;
_exptl_crystal_colour dark-blue
_exptl_crystal_density_diffrn 1.460
_exptl_crystal_description prism
_exptl_crystal_F_000 5880
_exptl_crystal_preparation ', Magnetic properties,Proton conductivity'
_exptl_crystal_size_max 0.080
_exptl_crystal_size_mid 0.060
_exptl_crystal_size_min 0.060
_refine_diff_density_max 2.650
_refine_diff_density_min -1.237
_refine_diff_density_rms 0.248
_refine_ls_abs_structure_details
;
 Refined as an inversion twin.
;
_refine_ls_abs_structure_Flack 0.07(6)
_refine_ls_extinction_coef 0.028(4)
_refine_ls_extinction_expression Fc^*^=kFc[1+0.001xFc^2^\l^3^/sin(2\q)]^-1/4^
_refine_ls_extinction_method SHELXL
_refine_ls_goodness_of_fit_ref 1.744
_refine_ls_hydrogen_treatment constr
_refine_ls_matrix_type full
_refine_ls_number_parameters 371
_refine_ls_number_reflns 8076
_refine_ls_number_restraints 4
_refine_ls_restrained_S_all 1.747
_refine_ls_R_factor_all 0.1301
_refine_ls_R_factor_gt 0.1279
_refine_ls_shift/su_max 0.000
_refine_ls_shift/su_mean 0.000
_refine_ls_structure_factor_coef Fsqd
_refine_ls_weighting_details 'w=1/[\s^2^(Fo^2^)+(0.2000P)^2^] where P=(Fo^2^+2Fc^2^)/3'
_refine_ls_weighting_scheme calc
_refine_ls_wR_factor_gt 0.3485
_refine_ls_wR_factor_ref 0.3537
_reflns_Friedel_coverage 0.720
_reflns_Friedel_fraction_full 0.998
_reflns_Friedel_fraction_max 0.998
_reflns_number_gt 7646
_reflns_number_total 8076
_reflns_threshold_expression 'I > 2\s(I)'
_cod_data_source_file c7dt03415f2.cif
_cod_data_source_block shelx
_cod_original_cell_volume 13274.30(19)
_cod_database_code 7044445
_shelx_space_group_comment
;
The symmetry employed for this shelxl refinement is uniquely defined
by the following loop, which should always be used as a source of
symmetry information in preference to the above space-group names.
They are only intended as comments.
;
_shelx_estimated_absorpt_t_min 0.936
_shelx_estimated_absorpt_t_max 0.936
_shelxl_version_number 2014-3

loop_
_space_group_symop_operation_xyz
'x, y, z'
'x-y, x, z+5/6'
'-y, x-y, z+2/3'
'-x, -y, z+1/2'
'-x+y, -x, z+1/3'
'y, -x+y, z+1/6'
'-y, -x, -z+1/6'
'x-y, -y, -z'
'x, x-y, -z+5/6'
'y, x, -z+2/3'
'-x+y, y, -z+1/2'
'-x, -x+y, -z+1/3'

loop_
_atom_site_label
_atom_site_type_symbol
_atom_site_fract_x
_atom_site_fract_y
_atom_site_fract_z
_atom_site_U_iso_or_equiv
_atom_site_adp_type
_atom_site_occupancy
_atom_site_site_symmetry_order
_atom_site_calc_flag
_atom_site_refinement_flags_posn
_atom_site_refinement_flags_adp
_atom_site_refinement_flags_occupancy
Cr1 Cr 0.37686(11) 0.17104(10) 0.03793(4) 0.0631(6) Uani 1 1 d . . .
Cr2 Cr 0.18641(9) 0.34328(10) 0.11850(4) 0.0629(6) Uani 1 1 d . . .
Mn3 Mn 0.52916(10) 0.0000 0.0000 0.0560(6) Uani 1 2 d S T P
Mn1 Mn 0.51143(6) 0.48857(6) 0.0833 0.0544(6) Uani 1 2 d S T P
C1 C 0.2192(12) 0.1210(18) 0.0302(6) 0.142(9) Uani 1 1 d . . .
C2 C 0.2228(15) 0.0490(11) 0.0432(5) 0.123(7) Uani 1 1 d . . .
C3 C 0.4283(6) 0.3016(6) 0.0775(2) 0.060(2) Uani 1 1 d . . .
C4 C 0.4720(6) 0.3384(5) 0.04539(18) 0.0523(18) Uani 1 1 d . . .
C5 C 0.3524(6) 0.4412(6) 0.1175(2) 0.059(2) Uani 1 1 d . . .
C6 C 0.3268(6) 0.4098(6) 0.0846(2) 0.058(2) Uani 1 1 d . . .
C7 C 0.0840(7) 0.1916(7) 0.0939(3) 0.082(3) Uani 1 1 d . . .
C8 C 0.1498(7) 0.1822(8) 0.1120(4) 0.088(4) Uani 1 1 d . . .
C9 C 0.6774(7) 0.1119(6) -0.0367(2) 0.061(2) Uani 1 1 d . . .
C10 C 0.7193(6) 0.1061(6) -0.0068(2) 0.062(2) Uani 1 1 d . . .
C11 C 0.4400(6) 0.1007(6) 0.0005(2) 0.061(2) Uani 1 1 d . . .
C12 C 0.4849(7) 0.1133(7) 0.0319(2) 0.066(2) Uani 1 1 d . . .
O1 O 0.2823(6) 0.1770(7) 0.0240(3) 0.099(3) Uani 1 1 d . . .
O2 O 0.1453(10) 0.1096(17) 0.0199(7) 0.240(14) Uani 1 1 d . . .
O3 O 0.2946(7) 0.0633(6) 0.0512(2) 0.101(3) Uani 1 1 d . . .
O4 O 0.1673(10) -0.0312(11) 0.0429(7) 0.226(12) Uani 1 1 d . . .
O5 O 0.3820(5) 0.2253(4) 0.07774(17) 0.074(2) Uani 1 1 d . . .
O6 O 0.4429(5) 0.3481(4) 0.09811(15) 0.0708(19) Uani 1 1 d . . .
O7 O 0.4537(5) 0.2825(5) 0.02479(16) 0.0699(18) Uani 1 1 d . . .
O8 O 0.5146(5) 0.4136(5) 0.04325(17) 0.0690(18) Uani 1 1 d . . .
O9 O 0.4268(4) 0.4807(4) 0.12277(17) 0.0640(16) Uani 1 1 d . . .
O10 O 0.2965(5) 0.4220(5) 0.13598(17) 0.0690(18) Uani 1 1 d . . .
O11 O 0.3783(4) 0.4320(5) 0.06332(17) 0.0682(17) Uani 1 1 d . . .
O12 O 0.2484(4) 0.3655(5) 0.07972(16) 0.0671(17) Uani 1 1 d . . .
O13 O 0.0878(4) 0.2605(5) 0.0971(2) 0.079(2) Uani 1 1 d . . .
O14 O 0.0337(6) 0.1330(7) 0.0798(3) 0.109(3) Uani 1 1 d . . .
O15 O 0.2016(5) 0.2487(5) 0.12747(19) 0.0732(19) Uani 1 1 d . . .
O16 O 0.1492(6) 0.1201(6) 0.1135(3) 0.108(3) Uani 1 1 d . . .
O17 O 0.7283(4) 0.1557(4) -0.05764(16) 0.0630(16) Uani 1 1 d . . .
O18 O 0.6050(5) 0.0791(4) -0.03872(17) 0.0670(17) Uani 1 1 d . . .
O19 O 0.7948(4) 0.1327(5) -0.00797(18) 0.0730(19) Uani 1 1 d . . .
O20 O 0.6730(5) 0.0731(5) 0.01568(18) 0.0733(19) Uani 1 1 d . . .
O21 O 0.4585(5) 0.0672(5) -0.02046(16) 0.074(2) Uani 1 1 d . . .
O22 O 0.3902(5) 0.1263(5) -0.00134(17) 0.0678(17) Uani 1 1 d . . .
O23 O 0.5321(5) 0.0877(5) 0.03498(17) 0.0713(19) Uani 1 1 d . . .
O24 O 0.4653(6) 0.1493(5) 0.05192(16) 0.073(2) Uani 1 1 d . . .
O1W O 0.0284(5) 0.9716(5) 0.0833 0.122(6) Uani 1 2 d S T P
C1C C 0.0000 0.0210(13) 0.1667 0.121(3) Uani 1 2 d DS T P
H1C H 0.0000 -0.0295 0.1667 0.145 Uiso 1 2 calc R U P
N2C N 0.0533(9) 0.0826(9) 0.1833(4) 0.121(3) Uani 1 1 d D . .
H2C H 0.0914 0.0853 0.1959 0.145 Uiso 1 1 calc R U .
C3C C 0.0334(10) 0.1438(10) 0.1760(4) 0.121(3) Uani 1 1 d D . .
H3C H 0.0622 0.1991 0.1829 0.145 Uiso 1 1 calc R U .
C1A C 0.6438 0.2797 0.0768 0.200 Uiso 0.5 1 d . U P
H1A H 0.6244 0.2226 0.0790 0.240 Uiso 0.5 1 calc R U P
N2A N 0.5942 0.3166 0.0735 0.200 Uiso 0.5 1 d . U P
H2A H 0.5402 0.2906 0.0731 0.240 Uiso 0.5 1 calc R U P
C3A C 0.6471 0.4029 0.0710 0.200 Uiso 0.5 1 d . U P
H3A H 0.6304 0.4426 0.0686 0.240 Uiso 0.5 1 calc R U P
C4A C 0.7294 0.4193 0.0728 0.200 Uiso 0.5 1 d . U P
H4A H 0.7774 0.4719 0.0718 0.240 Uiso 0.5 1 calc R U P
N5A N 0.7273 0.3431 0.0764 0.200 Uiso 0.5 1 d . U P
H5A H 0.7703 0.3364 0.0781 0.240 Uiso 0.5 1 calc R U P
C1B C 0.3364 0.6014 0.0412 0.200 Uiso 1 1 d . U .
H1B H 0.3164 0.5439 0.0421 0.240 Uiso 1 1 calc R U .
N2B N 0.2877 0.6397 0.0406 0.200 Uiso 1 1 d . U .
H2B H 0.2337 0.6145 0.0410 0.240 Uiso 1 1 calc R U .
C3B C 0.3415 0.7260 0.0394 0.200 Uiso 1 1 d . U .
H3B H 0.3256 0.7666 0.0387 0.240 Uiso 1 1 calc R U .
C4B C 0.4235 0.7410 0.0392 0.200 Uiso 1 1 d . U .
H4B H 0.4719 0.7934 0.0384 0.240 Uiso 1 1 calc R U .
N5B N 0.4203 0.6640 0.0403 0.200 Uiso 1 1 d . U .
H5B H 0.4628 0.6564 0.0405 0.240 Uiso 1 1 calc R U .
C1D C 0.7367 0.1053 -0.1317 0.200 Uiso 1 1 d . U .
H1D H 0.7773 0.1118 -0.1463 0.240 Uiso 1 1 calc R U .
N2D N 0.6973 0.1529 -0.1302 0.200 Uiso 1 1 d . U .
H2D H 0.7062 0.1935 -0.1426 0.240 Uiso 1 1 calc R U .
C3D C 0.6414 0.1236 -0.1054 0.200 Uiso 1 1 d . U .
H3D H 0.6067 0.1442 -0.0990 0.240 Uiso 1 1 calc R U .
C4D C 0.6463 0.0579 -0.0915 0.200 Uiso 1 1 d . U .
H4D H 0.6154 0.0267 -0.0742 0.240 Uiso 1 1 calc R U .
N5D N 0.7052 0.0466 -0.1078 0.200 Uiso 1 1 d . U .
H5D H 0.7196 0.0096 -0.1037 0.240 Uiso 1 1 calc R U .
C1E C 0.4872 0.5910 -0.0185 0.200 Uiso 1 1 d . U .
H1E H 0.4722 0.5347 -0.0199 0.240 Uiso 1 1 calc R U .
N2E N 0.4355 0.6217 -0.0089 0.200 Uiso 1 1 d . U .
H2E H 0.3839 0.5920 -0.0032 0.240 Uiso 1 1 calc R U .
C3E C 0.4818 0.7089 -0.0102 0.200 Uiso 1 1 d . U .
H3E H 0.4624 0.7453 -0.0050 0.240 Uiso 1 1 calc R U .
C4E C 0.5621 0.7320 -0.0205 0.200 Uiso 1 1 d . U .
H4E H 0.6059 0.7865 -0.0235 0.240 Uiso 1 1 calc R U .
N5E N 0.5654 0.6591 -0.0257 0.200 Uiso 1 1 d . U .
H5E H 0.6085 0.6566 -0.0322 0.240 Uiso 1 1 calc R U .

loop_
_atom_site_aniso_label
_atom_site_aniso_U_11
_atom_site_aniso_U_22
_atom_site_aniso_U_33
_atom_site_aniso_U_23
_atom_site_aniso_U_13
_atom_site_aniso_U_12
Cr1 0.0655(10) 0.0520(9) 0.0807(10) -0.0024(7) 0.0049(7) 0.0359(7)
Cr2 0.0405(8) 0.0535(9) 0.0930(11) -0.0058(7) 0.0064(6) 0.0223(7)
Mn3 0.0414(7) 0.0527(11) 0.0776(11) 0.0037(8) 0.0018(4) 0.0264(5)
Mn1 0.0404(7) 0.0404(7) 0.0759(11) 0.0054(6) 0.0054(6) 0.0152(7)
C1 0.069(10) 0.19(3) 0.176(17) -0.052(18) 0.002(10) 0.069(14)
C2 0.124(16) 0.066(9) 0.150(15) 0.001(9) 0.048(13) 0.025(10)
C3 0.063(5) 0.045(4) 0.077(5) 0.013(4) 0.020(4) 0.030(4)
C4 0.056(5) 0.040(4) 0.063(4) 0.005(3) 0.012(3) 0.026(4)
C5 0.048(5) 0.042(4) 0.084(5) -0.008(4) 0.006(4) 0.019(4)
C6 0.047(4) 0.046(5) 0.079(5) -0.008(4) 0.003(4) 0.021(4)
C7 0.046(5) 0.059(6) 0.139(10) -0.014(6) -0.010(6) 0.024(5)
C8 0.046(5) 0.067(7) 0.144(11) -0.015(7) 0.005(6) 0.021(5)
C9 0.057(5) 0.038(4) 0.089(6) 0.004(4) 0.004(4) 0.024(4)
C10 0.051(5) 0.044(5) 0.088(5) 0.011(4) 0.012(4) 0.022(4)
C11 0.059(5) 0.051(5) 0.083(5) -0.009(4) -0.011(4) 0.034(4)
C12 0.061(6) 0.056(5) 0.082(5) -0.016(4) -0.018(5) 0.031(5)
O1 0.059(5) 0.097(7) 0.153(8) -0.033(6) -0.011(5) 0.048(5)
O2 0.087(9) 0.25(2) 0.41(3) -0.18(3) -0.076(15) 0.110(13)
O3 0.090(7) 0.072(6) 0.110(6) -0.009(5) 0.019(6) 0.019(5)
O4 0.081(9) 0.106(12) 0.40(3) 0.030(17) -0.020(15) -0.020(9)
O5 0.090(5) 0.051(4) 0.085(4) 0.011(3) 0.033(4) 0.037(4)
O6 0.084(5) 0.049(4) 0.070(3) 0.007(3) 0.023(3) 0.027(4)
O7 0.080(5) 0.068(4) 0.074(4) 0.005(3) 0.017(3) 0.046(4)
O8 0.064(4) 0.060(4) 0.084(4) 0.011(3) 0.020(3) 0.032(4)
O9 0.041(3) 0.055(4) 0.090(4) -0.018(3) -0.001(3) 0.020(3)
O10 0.054(4) 0.060(4) 0.093(4) -0.014(3) 0.010(3) 0.028(3)
O11 0.050(3) 0.064(4) 0.087(4) -0.005(3) 0.007(3) 0.026(3)
O12 0.041(3) 0.070(4) 0.085(4) -0.016(3) 0.002(3) 0.024(3)
O13 0.038(3) 0.061(4) 0.133(6) -0.014(4) 0.000(4) 0.020(3)
O14 0.062(5) 0.076(6) 0.186(10) -0.035(7) -0.030(6) 0.033(5)
O15 0.053(4) 0.060(4) 0.111(5) -0.018(4) -0.007(3) 0.032(3)
O16 0.072(6) 0.061(5) 0.196(10) -0.017(6) -0.026(6) 0.035(4)
O17 0.053(4) 0.051(4) 0.085(4) 0.012(3) 0.009(3) 0.026(3)
O18 0.059(4) 0.056(4) 0.092(4) 0.018(3) 0.006(3) 0.033(3)
O19 0.047(4) 0.058(4) 0.103(5) 0.019(4) -0.001(3) 0.019(3)
O20 0.054(4) 0.070(5) 0.090(4) 0.014(4) 0.011(3) 0.026(3)
O21 0.076(5) 0.084(5) 0.086(4) -0.029(4) -0.023(4) 0.058(4)
O22 0.063(4) 0.062(4) 0.093(4) -0.016(3) -0.012(3) 0.042(4)
O23 0.070(4) 0.072(4) 0.090(4) -0.021(4) -0.026(4) 0.048(4)
O24 0.096(6) 0.064(4) 0.076(4) -0.018(3) -0.019(4) 0.055(4)
O1W 0.051(4) 0.051(4) 0.242(19) -0.004(7) -0.004(7) 0.008(5)
C1C 0.096(7) 0.098(5) 0.169(9) -0.008(3) -0.016(6) 0.048(3)
N2C 0.096(7) 0.098(5) 0.169(9) -0.008(3) -0.016(6) 0.048(3)
C3C 0.096(7) 0.098(5) 0.169(9) -0.008(3) -0.016(6) 0.048(3)

loop_
_atom_type_symbol
_atom_type_description
_atom_type_scat_dispersion_real
_atom_type_scat_dispersion_imag
_atom_type_scat_source
C C 0.0026 0.0014 'International Tables Vol C Tables 4.2.6.8 and 6.1.1.4'
Cr Cr 0.3062 0.5595 'International Tables Vol C Tables 4.2.6.8 and 6.1.1.4'
Mn Mn 0.3237 0.6541 'International Tables Vol C Tables 4.2.6.8 and 6.1.1.4'
N N 0.0052 0.0029 'International Tables Vol C Tables 4.2.6.8 and 6.1.1.4'
O O 0.0094 0.0053 'International Tables Vol C Tables 4.2.6.8 and 6.1.1.4'
H H 0.0000 0.0000 'International Tables Vol C Tables 4.2.6.8 and 6.1.1.4'

loop_
_geom_angle_atom_site_label_1
_geom_angle_atom_site_label_2
_geom_angle_atom_site_label_3
_geom_angle
_geom_angle_site_symmetry_1
_geom_angle_site_symmetry_3
O3 Cr1 O1 82.9(6) . .
O3 Cr1 O7 175.6(5) . .
O1 Cr1 O7 93.2(5) . .
O3 Cr1 O22 91.0(4) . .
O1 Cr1 O22 94.1(4) . .
O7 Cr1 O22 91.3(3) . .
O3 Cr1 O5 95.0(4) . .
O1 Cr1 O5 93.0(4) . .
O7 Cr1 O5 83.2(3) . .
O22 Cr1 O5 171.2(4) . .
O3 Cr1 O24 90.4(5) . .
O1 Cr1 O24 172.6(4) . .
O7 Cr1 O24 93.6(4) . .
O22 Cr1 O24 83.0(3) . .
O5 Cr1 O24 90.6(3) . .
O13 Cr2 O12 89.4(3) . .
O13 Cr2 O15 83.3(3) . .
O12 Cr2 O15 91.3(3) . .
O13 Cr2 O17 89.9(3) . 6_565
O12 Cr2 O17 91.8(3) . 6_565
O15 Cr2 O17 172.5(3) . 6_565
O13 Cr2 O19 96.9(4) . 6_565
O12 Cr2 O19 171.9(3) . 6_565
O15 Cr2 O19 94.6(3) . 6_565
O17 Cr2 O19 83.1(3) 6_565 6_565
O13 Cr2 O10 170.9(3) . .
O12 Cr2 O10 83.2(3) . .
O15 Cr2 O10 91.7(3) . .
O17 Cr2 O10 95.5(3) 6_565 .
O19 Cr2 O10 91.0(3) 6_565 .
O23 Mn3 O23 139.4(4) . 8
O23 Mn3 O18 104.4(3) . .
O23 Mn3 O18 87.9(3) 8 .
O23 Mn3 O18 87.9(3) . 8
O23 Mn3 O18 104.4(3) 8 8
O18 Mn3 O18 144.2(4) . 8
O23 Mn3 O21 76.1(3) . 8
O23 Mn3 O21 71.2(2) 8 8
O18 Mn3 O21 142.1(3) . 8
O18 Mn3 O21 73.1(3) 8 8
O23 Mn3 O21 71.2(2) . .
O23 Mn3 O21 76.1(3) 8 .
O18 Mn3 O21 73.1(3) . .
O18 Mn3 O21 142.1(3) 8 .
O21 Mn3 O21 71.4(4) 8 .
O23 Mn3 O20 142.3(3) . 8
O23 Mn3 O20 77.4(3) 8 8
O18 Mn3 O20 79.5(3) . 8
O18 Mn3 O20 71.0(3) 8 8
O21 Mn3 O20 123.6(3) 8 8
O21 Mn3 O20 142.2(2) . 8
O23 Mn3 O20 77.4(3) . .
O23 Mn3 O20 142.3(3) 8 .
O18 Mn3 O20 71.0(3) . .
O18 Mn3 O20 79.5(3) 8 .
O21 Mn3 O20 142.2(2) 8 .
O21 Mn3 O20 123.6(3) . .
O20 Mn3 O20 68.4(4) 8 .
O8 Mn1 O8 111.3(4) . 7_665
O8 Mn1 O9 81.2(3) . 7_665
O8 Mn1 O9 140.3(3) 7_665 7_665
O8 Mn1 O9 140.3(3) . .
O8 Mn1 O9 81.2(3) 7_665 .
O9 Mn1 O9 113.8(4) 7_665 .
O8 Mn1 O11 77.7(3) . .
O8 Mn1 O11 144.4(3) 7_665 .
O9 Mn1 O11 73.9(3) 7_665 .
O9 Mn1 O11 72.3(2) . .
O8 Mn1 O11 144.4(3) . 7_665
O8 Mn1 O11 77.7(3) 7_665 7_665
O9 Mn1 O11 72.3(2) 7_665 7_665
O9 Mn1 O11 73.8(3) . 7_665
O11 Mn1 O11 115.6(4) . 7_665
O8 Mn1 O6 76.2(3) . 7_665
O8 Mn1 O6 71.5(3) 7_665 7_665
O9 Mn1 O6 75.7(3) 7_665 7_665
O9 Mn1 O6 141.7(3) . 7_665
O11 Mn1 O6 142.4(2) . 7_665
O11 Mn1 O6 74.5(3) 7_665 7_665
O8 Mn1 O6 71.5(2) . .
O8 Mn1 O6 76.2(3) 7_665 .
O9 Mn1 O6 141.7(3) 7_665 .
O9 Mn1 O6 75.7(3) . .
O11 Mn1 O6 74.5(3) . .
O11 Mn1 O6 142.4(2) 7_665 .
O6 Mn1 O6 120.9(4) 7_665 .
O1 C1 O2 124(3) . .
O1 C1 C2 114.9(18) . .
O2 C1 C2 119(3) . .
O3 C2 O4 113(2) . .
O3 C2 C1 115.4(16) . .
O4 C2 C1 131(3) . .
O6 C3 O5 127.6(9) . .
O6 C3 C4 117.5(8) . .
O5 C3 C4 114.9(8) . .
O8 C4 O7 129.8(8) . .
O8 C4 C3 117.7(8) . .
O7 C4 C3 112.4(8) . .
O10 C5 O9 127.1(9) . .
O10 C5 C6 116.1(9) . .
O9 C5 C6 116.7(8) . .
O11 C6 O12 122.4(9) . .
O11 C6 C5 121.3(8) . .
O12 C6 C5 116.0(8) . .
O14 C7 O13 127.6(12) . .
O14 C7 C8 117.4(11) . .
O13 C7 C8 114.9(10) . .
O16 C8 O15 123.5(14) . .
O16 C8 C7 122.5(12) . .
O15 C8 C7 113.7(11) . .
O18 C9 O17 125.3(10) . .
O18 C9 C10 121.3(9) . .
O17 C9 C10 113.4(9) . .
O20 C10 O19 127.1(10) . .
O20 C10 C9 115.9(9) . .
O19 C10 C9 117.0(9) . .
O22 C11 O21 126.6(9) . .
O22 C11 C12 116.8(8) . .
O21 C11 C12 116.6(8) . .
O23 C12 O24 127.3(10) . .
O23 C12 C11 119.0(9) . .
O24 C12 C11 113.7(9) . .
C1 O1 Cr1 115.3(16) . .
C2 O3 Cr1 110.4(12) . .
C3 O5 Cr1 114.1(6) . .
C3 O6 Mn1 114.5(6) . .
C4 O7 Cr1 115.4(6) . .
C4 O8 Mn1 117.0(6) . .
C5 O9 Mn1 116.3(6) . .
C5 O10 Cr2 112.9(6) . .
C6 O11 Mn1 110.6(6) . .
C6 O12 Cr2 111.0(6) . .
C7 O13 Cr2 114.3(7) . .
C8 O15 Cr2 112.4(8) . .
C9 O17 Cr2 113.4(7) . 2_654
C9 O18 Mn3 118.5(7) . .
C10 O19 Cr2 112.2(7) . 2_654
C10 O20 Mn3 111.4(7) . .
C11 O21 Mn3 111.1(6) . .
C11 O22 Cr1 112.8(6) . .
C12 O23 Mn3 118.1(6) . .
C12 O24 Cr1 113.4(6) . .
N2C C1C N2C 120(2) . 12
N2C C1C H1C 120.2 . .
N2C C1C H1C 120.2 12 .
C1C N2C C3C 101.5(13) . .
C1C N2C H2C 129.2 . .
C3C N2C H2C 129.2 . .
C3C C3C N2C 108.6(6) 12 .
C3C C3C H3C 125.7 12 .
N2C C3C H3C 125.7 . .
N2A C1A N5A 108.0 . .
N2A C1A H1A 126.0 . .
N5A C1A H1A 126.0 . .
C1A N2A C3A 108.0 . .
C1A N2A H2A 126.0 . .
C3A N2A H2A 126.0 . .
N2A C3A C4A 108.0 . .
N2A C3A H3A 126.0 . .
C4A C3A H3A 126.0 . .
N5A C4A C3A 108.0 . .
N5A C4A H4A 126.0 . .
C3A C4A H4A 126.0 . .
C4A N5A C1A 108.0 . .
C4A N5A H5A 126.0 . .
C1A N5A H5A 126.0 . .
N5B C1B N2B 108.0 . .
N5B C1B H1B 126.0 . .
N2B C1B H1B 126.0 . .
C3B N2B C1B 108.0 . .
C3B N2B H2B 126.0 . .
C1B N2B H2B 126.0 . .
N2B C3B C4B 108.0 . .
N2B C3B H3B 126.0 . .
C4B C3B H3B 126.0 . .
N5B C4B C3B 108.0 . .
N5B C4B H4B 126.0 . .
C3B C4B H4B 126.0 . .
C4B N5B C1B 108.0 . .
C4B N5B H5B 126.0 . .
C1B N5B H5B 126.0 . .
N5D C1D N2D 108.2 . .
N5D C1D H1D 125.9 . .
N2D C1D H1D 125.9 . .
C3D N2D C1D 108.1 . .
C3D N2D H2D 126.0 . .
C1D N2D H2D 126.0 . .
N2D C3D C4D 107.7 . .
N2D C3D H3D 126.2 . .
C4D C3D H3D 126.2 . .
N5D C4D C3D 108.4 . .
N5D C4D H4D 125.8 . .
C3D C4D H4D 125.8 . .
C1D N5D C4D 107.6 . .
C1D N5D H5D 126.2 . .
C4D N5D H5D 126.2 . .
N2E C1E N5E 107.9 . .
N2E C1E H1E 126.0 . .
N5E C1E H1E 126.0 . .
C1E N2E C3E 108.0 . .
C1E N2E H2E 126.0 . .
C3E N2E H2E 126.0 . .
C4E C3E N2E 108.0 . .
C4E C3E H3E 126.0 . .
N2E C3E H3E 126.0 . .
C3E C4E N5E 108.0 . .
C3E C4E H4E 126.0 . .
N5E C4E H4E 126.0 . .
C1E N5E C4E 108.1 . .
C1E N5E H5E 126.0 . .
C4E N5E H5E 126.0 . .

loop_
_geom_bond_atom_site_label_1
_geom_bond_atom_site_label_2
_geom_bond_distance
_geom_bond_site_symmetry_2
Cr1 O3 1.922(10) .
Cr1 O1 1.933(10) .
Cr1 O7 1.943(8) .
Cr1 O22 1.970(7) .
Cr1 O5 1.983(7) .
Cr1 O24 1.996(8) .
Cr2 O13 1.959(8) .
Cr2 O12 1.968(7) .
Cr2 O15 1.976(8) .
Cr2 O17 1.980(7) 6_565
Cr2 O19 1.991(8) 6_565
Cr2 O10 1.997(8) .
Mn3 O23 2.220(7) .
Mn3 O23 2.221(7) 8
Mn3 O18 2.223(7) .
Mn3 O18 2.223(7) 8
Mn3 O21 2.414(7) 8
Mn3 O21 2.414(7) .
Mn3 O20 2.440(8) 8
Mn3 O20 2.440(8) .
Mn1 O8 2.257(8) .
Mn1 O8 2.257(8) 7_665
Mn1 O9 2.289(7) 7_665
Mn1 O9 2.289(7) .
Mn1 O11 2.343(7) .
Mn1 O11 2.343(7) 7_665
Mn1 O6 2.376(7) 7_665
Mn1 O6 2.376(7) .
C1 O1 1.16(3) .
C1 O2 1.37(2) .
C1 C2 1.50(4) .
C2 O3 1.29(3) .
C2 O4 1.34(2) .
C3 O6 1.184(12) .
C3 O5 1.252(13) .
C3 C4 1.586(11) .
C4 O8 1.231(12) .
C4 O7 1.289(11) .
C5 O10 1.224(12) .
C5 O9 1.234(12) .
C5 C6 1.525(14) .
C6 O11 1.248(12) .
C6 O12 1.298(11) .
C7 O14 1.202(15) .
C7 O13 1.268(15) .
C7 C8 1.549(19) .
C8 O16 1.166(17) .
C8 O15 1.321(15) .
C9 O18 1.184(13) .
C9 O17 1.278(12) .
C9 C10 1.548(15) .
C10 O20 1.245(12) .
C10 O19 1.250(12) .
C11 O22 1.251(12) .
C11 O21 1.251(12) .
C11 C12 1.555(13) .
C12 O23 1.211(13) .
C12 O24 1.261(13) .
O17 Cr2 1.980(7) 2_654
O19 Cr2 1.991(8) 2_654
C1C N2C 1.307(15) .
C1C N2C 1.307(15) 12
C1C H1C 0.9500 .
N2C C3C 1.412(18) .
N2C H2C 0.8800 .
C3C C3C 1.35(2) 12
C3C H3C 0.9500 .
C1A N2A 1.4210 .
C1A N5A 1.4212 .
C1A H1A 0.9500 .
N2A C3A 1.4211 .
N2A H2A 0.8800 .
C3A C4A 1.4211 .
C3A H3A 0.9500 .
C4A N5A 1.4209 .
C4A H4A 0.9500 .
N5A H5A 0.8800 .
C1B N5B 1.4211 .
C1B N2B 1.4212 .
C1B H1B 0.9500 .
N2B C3B 1.4211 .
N2B H2B 0.8800 .
C3B C4B 1.4211 .
C3B H3B 0.9500 .
C4B N5B 1.4211 .
C4B H4B 0.9500 .
N5B H5B 0.8800 .
C1D N5D 1.4112 .
C1D N2D 1.4211 .
C1D H1D 0.9500 .
N2D C3D 1.4104 .
N2D H2D 0.8800 .
C3D C4D 1.4178 .
C3D H3D 0.9500 .
C4D N5D 1.4165 .
C4D H4D 0.9500 .
N5D H5D 0.8800 .
C1E N2E 1.4195 .
C1E N5E 1.4203 .
C1E H1E 0.9500 .
N2E C3E 1.4211 .
N2E H2E 0.8800 .
C3E C4E 1.4193 .
C3E H3E 0.9500 .
C4E N5E 1.4207 .
C4E H4E 0.9500 .
N5E H5E 0.8800 .

loop_
_geom_torsion_atom_site_label_1
_geom_torsion_atom_site_label_2
_geom_torsion_atom_site_label_3
_geom_torsion_atom_site_label_4
_geom_torsion
_geom_torsion_site_symmetry_1
_geom_torsion_site_symmetry_4
O1 C1 C2 O3 13(3) . .
O2 C1 C2 O3 177.1(19) . .
O1 C1 C2 O4 -153(3) . .
O2 C1 C2 O4 11(4) . .
O6 C3 C4 O8 -4.2(14) . .
O5 C3 C4 O8 175.9(10) . .
O6 C3 C4 O7 178.2(10) . .
O5 C3 C4 O7 -1.6(13) . .
O10 C5 C6 O11 173.2(10) . .
O9 C5 C6 O11 -9.2(14) . .
O10 C5 C6 O12 -0.3(13) . .
O9 C5 C6 O12 177.3(9) . .
O14 C7 C8 O16 -4(2) . .
O13 C7 C8 O16 172.8(15) . .
O14 C7 C8 O15 -178.5(14) . .
O13 C7 C8 O15 -1.7(18) . .
O18 C9 C10 O20 -7.9(14) . .
O17 C9 C10 O20 171.1(9) . .
O18 C9 C10 O19 170.3(10) . .
O17 C9 C10 O19 -10.7(13) . .
O22 C11 C12 O23 178.3(11) . .
O21 C11 C12 O23 -3.0(16) . .
O22 C11 C12 O24 -0.5(15) . .
O21 C11 C12 O24 178.2(10) . .
O2 C1 O1 Cr1 -173.3(17) . .
C2 C1 O1 Cr1 -10(2) . .
O4 C2 O3 Cr1 160.1(18) . .
C1 C2 O3 Cr1 -8(2) . .
O6 C3 O5 Cr1 -179.1(10) . .
C4 C3 O5 Cr1 0.7(11) . .
O5 C3 O6 Mn1 -167.4(9) . .
C4 C3 O6 Mn1 12.8(12) . .
O8 C4 O7 Cr1 -175.5(9) . .
C3 C4 O7 Cr1 1.7(10) . .
O7 C4 O8 Mn1 169.5(8) . .
C3 C4 O8 Mn1 -7.5(11) . .
O10 C5 O9 Mn1 171.7(9) . .
C6 C5 O9 Mn1 -5.6(11) . .
O9 C5 O10 Cr2 -170.9(9) . .
C6 C5 O10 Cr2 6.4(11) . .
O12 C6 O11 Mn1 -169.3(8) . .
C5 C6 O11 Mn1 17.6(11) . .
O11 C6 O12 Cr2 -179.4(8) . .
C5 C6 O12 Cr2 -6.0(11) . .
O14 C7 O13 Cr2 -174.0(14) . .
C8 C7 O13 Cr2 9.5(15) . .
O16 C8 O15 Cr2 178.7(14) . .
C7 C8 O15 Cr2 -6.9(14) . .
O18 C9 O17 Cr2 -171.3(8) . 2_654
C10 C9 O17 Cr2 9.8(10) . 2_654
O17 C9 O18 Mn3 176.4(7) . .
C10 C9 O18 Mn3 -4.7(12) . .
O20 C10 O19 Cr2 -176.4(9) . 2_654
C9 C10 O19 Cr2 5.6(11) . 2_654
O19 C10 O20 Mn3 -163.7(9) . .
C9 C10 O20 Mn3 14.3(11) . .
O22 C11 O21 Mn3 -165.2(9) . .
C12 C11 O21 Mn3 16.2(12) . .
O21 C11 O22 Cr1 177.8(9) . .
C12 C11 O22 Cr1 -3.6(12) . .
O24 C12 O23 Mn3 164.5(9) . .
C11 C12 O23 Mn3 -14.1(14) . .
O23 C12 O24 Cr1 -174.3(10) . .
C11 C12 O24 Cr1 4.3(12) . .
N2C C1C N2C C3C -1.6(11) 12 .
C1C N2C C3C C3C 4(3) . 12
N5A C1A N2A C3A 0.0 . .
C1A N2A C3A C4A 0.0 . .
N2A C3A C4A N5A 0.0 . .
C3A C4A N5A C1A 0.0 . .
N2A C1A N5A C4A 0.0 . .
N5B C1B N2B C3B 0.0 . .
C1B N2B C3B C4B 0.0 . .
N2B C3B C4B N5B 0.0 . .
C3B C4B N5B C1B 0.0 . .
N2B C1B N5B C4B 0.0 . .
N5D C1D N2D C3D 0.0 . .
C1D N2D C3D C4D 0.0 . .
N2D C3D C4D N5D 0.0 . .
N2D C1D N5D C4D 0.0 . .
C3D C4D N5D C1D 0.0 . .
N5E C1E N2E C3E 0.0 . .
C1E N2E C3E C4E 0.0 . .
N2E C3E C4E N5E 0.0 . .
N2E C1E N5E C4E 0.0 . .
C3E C4E N5E C1E 0.0 . .
